data_7224627
loop_
_publ_author_name
'Sivakumar, Reajean'
'Askari, Mohammad S.'
'Woo, Simon'
'Madwar, Carolin'
'Ottenwaelder, Xavier'
'Bohle, D. Scott'
'Cuccia, Louis A.'

_publ_section_title
;
 Homochiral crystal generation via sequential dehydration and Viedma
 ripening
;
_journal_issue 23
_journal_name_full CrystEngComm
_journal_page_first 4277
_journal_paper_doi 10.1039/C6CE00119J
_journal_volume 18
_journal_year 2016
_chemical_formula_moiety 'C22 H20 N2 O2'
_chemical_formula_sum 'C22 H20 N2 O2'
_chemical_formula_weight 344.40
_space_group_crystal_system orthorhombic
_space_group_IT_number 19
_space_group_name_Hall 'P 2ac 2ab'
_space_group_name_H-M_alt 'P 21 21 21'
_symmetry_space_group_name_Hall 'P 2ac 2ab'
_symmetry_space_group_name_H-M 'P 21 21 21'
_atom_sites_solution_hydrogens geom
_audit_creation_method SHELXL-2014
_audit_update_record
;
2015-12-19 deposited with the CCDC.
2016-03-16 downloaded from the CCDC.
;
_cell_angle_alpha 90
_cell_angle_beta 90
_cell_angle_gamma 90
_cell_formula_units_Z 4
_cell_length_a 8.24110(10)
_cell_length_b 14.0973(2)
_cell_length_c 16.1938(2)
_cell_measurement_reflns_used 7678
_cell_measurement_temperature 150(2)
_cell_measurement_theta_max 68.26
_cell_measurement_theta_min 4.16
_cell_volume 1881.35(4)
_computing_cell_refinement 'Bruker SAINT'
_computing_data_collection 'Bruker APEX2'
_computing_data_reduction 'Bruker SAINT'
_computing_molecular_graphics 'Bruker SHELXTL'
_computing_publication_material 'Bruker SHELXTL'
_computing_structure_refinement 'SHELXL-2014 (Sheldrick, 2014)'
_computing_structure_solution 'SHELXS-97 (Sheldrick 2008)'
_diffrn_ambient_temperature 150(2)
_diffrn_measured_fraction_theta_full 0.999
_diffrn_measured_fraction_theta_max 0.999
_diffrn_measurement_device_type 'Bruker APEX-II CCD'
_diffrn_measurement_method '\f and \w scans'
_diffrn_radiation_type CuK\a
_diffrn_radiation_wavelength 1.54178
_diffrn_reflns_av_R_equivalents 0.0455
_diffrn_reflns_av_unetI/netI 0.0368
_diffrn_reflns_Laue_measured_fraction_full 0.999
_diffrn_reflns_Laue_measured_fraction_max 0.999
_diffrn_reflns_limit_h_max 9
_diffrn_reflns_limit_h_min -9
_diffrn_reflns_limit_k_max 16
_diffrn_reflns_limit_k_min -16
_diffrn_reflns_limit_l_max 19
_diffrn_reflns_limit_l_min -19
_diffrn_reflns_number 13866
_diffrn_reflns_point_group_measured_fraction_full 0.994
_diffrn_reflns_point_group_measured_fraction_max 0.991
_diffrn_reflns_theta_full 67.679
_diffrn_reflns_theta_max 68.254
_diffrn_reflns_theta_min 4.158
_exptl_absorpt_coefficient_mu 0.626
_exptl_absorpt_correction_T_max 0.7531
_exptl_absorpt_correction_T_min 0.6789
_exptl_absorpt_correction_type multi-scan
_exptl_absorpt_process_details 'SADABS-2014/2 - Bruker AXS'
_exptl_crystal_colour colourless
_exptl_crystal_density_diffrn 1.216
_exptl_crystal_description block
_exptl_crystal_F_000 728
_exptl_crystal_size_max 0.629
_exptl_crystal_size_mid 0.297
_exptl_crystal_size_min 0.294
_refine_diff_density_max 0.158
_refine_diff_density_min -0.127
_refine_diff_density_rms 0.035
_refine_ls_abs_structure_details
; 
 Flack x determined using 1377 quotients [(I+)-(I-)]/[(I+)+(I-)] 
 (Parsons, Flack and Wagner, Acta Cryst. B69 (2013) 249-259). 
;
_refine_ls_abs_structure_Flack -0.03(10)
_refine_ls_extinction_coef 0.0040(4)
_refine_ls_extinction_expression Fc^*^=kFc[1+0.001xFc^2^\l^3^/sin(2\q)]^-1/4^
_refine_ls_extinction_method SHELXL
_refine_ls_goodness_of_fit_ref 1.060
_refine_ls_hydrogen_treatment constr
_refine_ls_matrix_type full
_refine_ls_number_parameters 238
_refine_ls_number_reflns 3414
_refine_ls_number_restraints 0
_refine_ls_restrained_S_all 1.060
_refine_ls_R_factor_all 0.0300
_refine_ls_R_factor_gt 0.0291
_refine_ls_shift/su_max 0.000
_refine_ls_shift/su_mean 0.000
_refine_ls_structure_factor_coef Fsqd
_refine_ls_weighting_details 'w=1/[\s^2^(Fo^2^)+(0.0335P)^2^+0.1885P] where P=(Fo^2^+2Fc^2^)/3'
_refine_ls_weighting_scheme calc
_refine_ls_wR_factor_gt 0.0710
_refine_ls_wR_factor_ref 0.0718
_reflns_Friedel_coverage 0.725
_reflns_Friedel_fraction_full 0.986
_reflns_Friedel_fraction_max 0.980
_reflns_number_gt 3312
_reflns_number_total 3414
_reflns_threshold_expression 'I > 2\s(I)'
_cod_data_source_file c6ce00119j2.cif
_cod_data_source_block cu_Reajean2b_0m
_cod_depositor_comments 'Adding full bibliography for 7224626--7224628.cif.'
_cod_database_code 7224627
_shelx_space_group_comment
; 
The symmetry employed for this shelxl refinement is uniquely defined 
by the following loop, which should always be used as a source of 
symmetry information in preference to the above space-group names. 
They are only intended as comments. 
;
_shelx_estimated_absorpt_t_min 0.694
_shelx_estimated_absorpt_t_max 0.837
_shelxl_version_number 2014-3

loop_
_space_group_symop_operation_xyz
'x, y, z'
'x+1/2, -y+1/2, -z'
'-x, y+1/2, -z+1/2'
'-x+1/2, -y, z+1/2'

loop_
_atom_site_label
_atom_site_type_symbol
_atom_site_fract_x
_atom_site_fract_y
_atom_site_fract_z
_atom_site_U_iso_or_equiv
_atom_site_adp_type
_atom_site_occupancy
_atom_site_site_symmetry_order
_atom_site_calc_flag
_atom_site_refinement_flags_posn
_atom_site_refinement_flags_adp
O1 O 0.20872(15) 0.46645(8) 0.73066(8) 0.0295(3) Uani 1 1 d . .
O2 O -0.23106(14) 0.64010(9) 0.80516(7) 0.0285(3) Uani 1 1 d . .
N1 N 0.26921(17) 0.61529(10) 0.77220(8) 0.0216(3) Uani 1 1 d . .
N2 N -0.02898(16) 0.72763(10) 0.75027(8) 0.0202(3) Uani 1 1 d . .
C1 C 0.0411(3) 0.63305(17) 0.47617(12) 0.0481(6) Uani 1 1 d . .
H1 H 0.0020 0.6499 0.4230 0.058 Uiso 1 1 calc R U
C2 C -0.0365(3) 0.56338(16) 0.52125(13) 0.0444(5) Uani 1 1 d . .
H3 H -0.1281 0.5317 0.4987 0.053 Uiso 1 1 calc R U
C3 C 0.0191(2) 0.53966(14) 0.59952(11) 0.0340(4) Uani 1 1 d . .
H4 H -0.0343 0.4915 0.6302 0.041 Uiso 1 1 calc R U
C4 C 0.1527(2) 0.58607(12) 0.63328(10) 0.0252(4) Uani 1 1 d . .
C5 C 0.21171(19) 0.55223(11) 0.71588(10) 0.0221(3) Uani 1 1 d . .
C6 C 0.27129(19) 0.71583(11) 0.76154(9) 0.0196(3) Uani 1 1 d . .
C7 C 0.12932(19) 0.76925(12) 0.75128(9) 0.0200(3) Uani 1 1 d . .
C8 C -0.09677(18) 0.67756(11) 0.81314(10) 0.0206(3) Uani 1 1 d . .
C9 C -0.01012(19) 0.67009(12) 0.89420(9) 0.0225(3) Uani 1 1 d . .
C10 C 0.0591(2) 0.74846(14) 0.93293(10) 0.0269(4) Uani 1 1 d . .
H14 H 0.0598 0.8083 0.9059 0.032 Uiso 1 1 calc R U
C11 C 0.1270(2) 0.73928(17) 1.01113(11) 0.0374(5) Uani 1 1 d . .
H17 H 0.1724 0.7930 1.0379 0.045 Uiso 1 1 calc R U
C12 C 0.1284(3) 0.65201(19) 1.04977(11) 0.0436(5) Uani 1 1 d . .
H2 H 0.1786 0.6453 1.1023 0.052 Uiso 1 1 calc R U
C13 C 0.1749(3) 0.67811(16) 0.50833(12) 0.0431(5) Uani 1 1 d . .
H20 H 0.2289 0.7253 0.4768 0.052 Uiso 1 1 calc R U
C14 C 0.2320(2) 0.65512(14) 0.58671(10) 0.0318(4) Uani 1 1 d . .
H19 H 0.3248 0.6864 0.6084 0.038 Uiso 1 1 calc R U
C15 C 0.3518(2) 0.57801(13) 0.84629(10) 0.0275(4) Uani 1 1 d . .
H6 H 0.3039 0.5169 0.8616 0.041 Uiso 1 1 calc R U
H5 H 0.3388 0.6230 0.8920 0.041 Uiso 1 1 calc R U
H7 H 0.4675 0.5695 0.8344 0.041 Uiso 1 1 calc R U
C16 C 0.42071(19) 0.76185(13) 0.76382(10) 0.0244(3) Uani 1 1 d . .
H8 H 0.5166 0.7261 0.7735 0.029 Uiso 1 1 calc R U
C17 C 0.4316(2) 0.85893(13) 0.75211(10) 0.0275(4) Uani 1 1 d . .
H9 H 0.5342 0.8896 0.7541 0.033 Uiso 1 1 calc R U
C18 C 0.2917(2) 0.91121(12) 0.73739(11) 0.0285(4) Uani 1 1 d . .
H10 H 0.2988 0.9775 0.7274 0.034 Uiso 1 1 calc R U
C19 C 0.1422(2) 0.86674(12) 0.73721(10) 0.0242(4) Uani 1 1 d . .
H18 H 0.0469 0.9030 0.7274 0.029 Uiso 1 1 calc R U
C20 C -0.13189(19) 0.74881(13) 0.67828(10) 0.0261(4) Uani 1 1 d . .
H12 H -0.2059 0.6956 0.6683 0.039 Uiso 1 1 calc R U
H11 H -0.0633 0.7585 0.6296 0.039 Uiso 1 1 calc R U
H13 H -0.1950 0.8064 0.6890 0.039 Uiso 1 1 calc R U
C21 C 0.0570(3) 0.57416(17) 1.01222(12) 0.0429(5) Uani 1 1 d . .
H16 H 0.0564 0.5145 1.0395 0.051 Uiso 1 1 calc R U
C22 C -0.0137(2) 0.58327(14) 0.93479(11) 0.0324(4) Uani 1 1 d . .
H15 H -0.0645 0.5302 0.9096 0.039 Uiso 1 1 calc R U

loop_
_atom_site_aniso_label
_atom_site_aniso_U_11
_atom_site_aniso_U_22
_atom_site_aniso_U_33
_atom_site_aniso_U_23
_atom_site_aniso_U_13
_atom_site_aniso_U_12
O1 0.0272(6) 0.0198(6) 0.0416(7) 0.0029(5) -0.0016(5) 0.0013(5)
O2 0.0209(6) 0.0289(6) 0.0356(6) -0.0004(5) -0.0018(5) -0.0043(5)
N1 0.0207(7) 0.0206(7) 0.0235(6) 0.0026(5) -0.0002(5) 0.0036(5)
N2 0.0168(6) 0.0244(7) 0.0194(6) 0.0006(5) -0.0023(5) 0.0023(5)
C1 0.0699(16) 0.0522(14) 0.0221(8) -0.0054(9) -0.0046(9) 0.0168(12)
C2 0.0537(13) 0.0434(12) 0.0362(10) -0.0120(9) -0.0137(9) 0.0056(10)
C3 0.0390(10) 0.0292(9) 0.0340(10) -0.0046(8) -0.0040(8) 0.0012(8)
C4 0.0291(9) 0.0219(8) 0.0246(8) -0.0035(7) 0.0039(7) 0.0049(7)
C5 0.0160(7) 0.0213(8) 0.0291(8) 0.0011(7) 0.0044(6) 0.0009(6)
C6 0.0207(8) 0.0206(8) 0.0176(7) 0.0010(6) 0.0013(6) 0.0014(6)
C7 0.0202(8) 0.0237(8) 0.0161(7) 0.0004(6) 0.0006(6) 0.0017(6)
C8 0.0181(8) 0.0186(8) 0.0253(8) -0.0030(6) 0.0013(6) 0.0032(6)
C9 0.0178(8) 0.0278(9) 0.0220(7) 0.0012(7) 0.0041(6) 0.0029(6)
C10 0.0232(8) 0.0338(9) 0.0237(8) -0.0003(7) 0.0026(6) -0.0003(7)
C11 0.0303(10) 0.0567(13) 0.0252(9) -0.0074(9) -0.0008(7) -0.0002(9)
C12 0.0351(11) 0.0745(16) 0.0211(8) 0.0085(10) -0.0015(7) 0.0085(11)
C13 0.0637(14) 0.0429(12) 0.0225(9) 0.0035(9) 0.0119(9) 0.0069(10)
C14 0.0387(10) 0.0320(9) 0.0246(8) -0.0016(7) 0.0096(7) 0.0025(8)
C15 0.0259(9) 0.0292(9) 0.0273(8) 0.0070(7) -0.0017(7) 0.0066(7)
C16 0.0194(8) 0.0287(8) 0.0251(8) 0.0010(7) 0.0001(6) 0.0012(6)
C17 0.0238(8) 0.0301(9) 0.0285(8) 0.0015(7) 0.0006(7) -0.0059(7)
C18 0.0327(9) 0.0214(8) 0.0315(8) 0.0030(7) 0.0028(7) -0.0015(7)
C19 0.0254(8) 0.0218(8) 0.0254(8) 0.0016(7) 0.0004(7) 0.0048(6)
C20 0.0212(8) 0.0339(9) 0.0232(8) 0.0000(7) -0.0049(6) 0.0045(8)
C21 0.0413(12) 0.0525(13) 0.0350(10) 0.0206(10) 0.0054(9) 0.0084(10)
C22 0.0307(10) 0.0335(10) 0.0329(9) 0.0081(8) 0.0044(7) 0.0017(7)

loop_
_atom_type_symbol
_atom_type_description
_atom_type_scat_dispersion_real
_atom_type_scat_dispersion_imag
_atom_type_scat_source
C C 0.0181 0.0091 'International Tables Vol C Tables 4.2.6.8 and 6.1.1.4'
H H 0.0000 0.0000 'International Tables Vol C Tables 4.2.6.8 and 6.1.1.4'
N N 0.0311 0.0180 'International Tables Vol C Tables 4.2.6.8 and 6.1.1.4'
O O 0.0492 0.0322 'International Tables Vol C Tables 4.2.6.8 and 6.1.1.4'

loop_
_geom_angle_atom_site_label_1
_geom_angle_atom_site_label_2
_geom_angle_atom_site_label_3
_geom_angle
C5 N1 C6 124.93(13)
C5 N1 C15 118.25(14)
C6 N1 C15 116.49(13)
C8 N2 C7 125.41(13)
C8 N2 C20 117.50(13)
C7 N2 C20 116.82(13)
C13 C1 C2 120.00(19)
C13 C1 H1 120.0
C2 C1 H1 120.0
C1 C2 C3 120.0(2)
C1 C2 H3 120.0
C3 C2 H3 120.0
C2 C3 C4 120.4(2)
C2 C3 H4 119.8
C4 C3 H4 119.8
C3 C4 C14 119.11(16)
C3 C4 C5 117.18(16)
C14 C4 C5 123.49(16)
O1 C5 N1 121.22(15)
O1 C5 C4 118.57(15)
N1 C5 C4 120.20(14)
C16 C6 C7 119.42(14)
C16 C6 N1 118.02(14)
C7 C6 N1 122.53(15)
C19 C7 C6 118.98(15)
C19 C7 N2 118.09(14)
C6 C7 N2 122.85(14)
O2 C8 N2 120.86(15)
O2 C8 C9 119.32(14)
N2 C8 C9 119.80(14)
C22 C9 C10 119.63(16)
C22 C9 C8 117.79(16)
C10 C9 C8 122.28(15)
C11 C10 C9 120.07(18)
C11 C10 H14 120.0
C9 C10 H14 120.0
C12 C11 C10 120.0(2)
C12 C11 H17 120.0
C10 C11 H17 120.0
C11 C12 C21 120.21(18)
C11 C12 H2 119.9
C21 C12 H2 119.9
C1 C13 C14 120.6(2)
C1 C13 H20 119.7
C14 C13 H20 119.7
C13 C14 C4 119.82(19)
C13 C14 H19 120.1
C4 C14 H19 120.1
N1 C15 H6 109.5
N1 C15 H5 109.5
H6 C15 H5 109.5
N1 C15 H7 109.5
H6 C15 H7 109.5
H5 C15 H7 109.5
C17 C16 C6 120.96(15)
C17 C16 H8 119.5
C6 C16 H8 119.5
C16 C17 C18 119.61(16)
C16 C17 H9 120.2
C18 C17 H9 120.2
C19 C18 C17 119.97(16)
C19 C18 H10 120.0
C17 C18 H10 120.0
C18 C19 C7 120.90(15)
C18 C19 H18 119.6
C7 C19 H18 119.6
N2 C20 H12 109.5
N2 C20 H11 109.5
H12 C20 H11 109.5
N2 C20 H13 109.5
H12 C20 H13 109.5
H11 C20 H13 109.5
C12 C21 C22 120.1(2)
C12 C21 H16 120.0
C22 C21 H16 120.0
C21 C22 C9 119.98(19)
C21 C22 H15 120.0
C9 C22 H15 120.0

loop_
_geom_bond_atom_site_label_1
_geom_bond_atom_site_label_2
_geom_bond_distance
O1 C5 1.233(2)
O2 C8 1.233(2)
N1 C5 1.359(2)
N1 C6 1.428(2)
N1 C15 1.476(2)
N2 C8 1.359(2)
N2 C7 1.431(2)
N2 C20 1.4723(19)
C1 C13 1.375(4)
C1 C2 1.381(4)
C1 H1 0.9500
C2 C3 1.389(3)
C2 H3 0.9500
C3 C4 1.392(3)
C3 H4 0.9500
C4 C14 1.394(3)
C4 C5 1.501(2)
C6 C16 1.392(2)
C6 C7 1.401(2)
C7 C19 1.397(2)
C8 C9 1.498(2)
C9 C22 1.390(3)
C9 C10 1.392(3)
C10 C11 1.391(2)
C10 H14 0.9500
C11 C12 1.380(3)
C11 H17 0.9500
C12 C21 1.386(3)
C12 H2 0.9500
C13 C14 1.392(3)
C13 H20 0.9500
C14 H19 0.9500
C15 H6 0.9800
C15 H5 0.9800
C15 H7 0.9800
C16 C17 1.385(2)
C16 H8 0.9500
C17 C18 1.389(3)
C17 H9 0.9500
C18 C19 1.382(3)
C18 H10 0.9500
C19 H18 0.9500
C20 H12 0.9800
C20 H11 0.9800
C20 H13 0.9800
C21 C22 1.389(3)
C21 H16 0.9500
C22 H15 0.9500

loop_
_geom_torsion_atom_site_label_1
_geom_torsion_atom_site_label_2
_geom_torsion_atom_site_label_3
_geom_torsion_atom_site_label_4
_geom_torsion
C13 C1 C2 C3 0.9(3)
C1 C2 C3 C4 0.3(3)
C2 C3 C4 C14 -1.5(3)
C2 C3 C4 C5 -176.28(17)
C6 N1 C5 O1 -177.43(15)
C15 N1 C5 O1 9.4(2)
C6 N1 C5 C4 3.6(2)
C15 N1 C5 C4 -169.56(14)
C3 C4 C5 O1 37.6(2)
C14 C4 C5 O1 -136.95(17)
C3 C4 C5 N1 -143.35(16)
C14 C4 C5 N1 42.1(2)
C5 N1 C6 C16 -120.01(17)
C15 N1 C6 C16 53.22(19)
C5 N1 C6 C7 61.8(2)
C15 N1 C6 C7 -125.01(16)
C16 C6 C7 C19 4.9(2)
N1 C6 C7 C19 -176.93(14)
C16 C6 C7 N2 -178.47(14)
N1 C6 C7 N2 -0.3(2)
C8 N2 C7 C19 -122.99(17)
C20 N2 C7 C19 50.8(2)
C8 N2 C7 C6 60.3(2)
C20 N2 C7 C6 -125.86(16)
C7 N2 C8 O2 -176.27(15)
C20 N2 C8 O2 9.9(2)
C7 N2 C8 C9 5.7(2)
C20 N2 C8 C9 -168.13(14)
O2 C8 C9 C22 41.8(2)
N2 C8 C9 C22 -140.09(16)
O2 C8 C9 C10 -131.97(17)
N2 C8 C9 C10 46.1(2)
C22 C9 C10 C11 1.3(2)
C8 C9 C10 C11 174.93(15)
C9 C10 C11 C12 1.2(3)
C10 C11 C12 C21 -2.4(3)
C2 C1 C13 C14 -0.9(3)
C1 C13 C14 C4 -0.2(3)
C3 C4 C14 C13 1.4(3)
C5 C4 C14 C13 175.89(17)
C7 C6 C16 C17 -3.1(2)
N1 C6 C16 C17 178.57(14)
C6 C16 C17 C18 -0.4(3)
C16 C17 C18 C19 2.1(3)
C17 C18 C19 C7 -0.3(3)
C6 C7 C19 C18 -3.2(2)
N2 C7 C19 C18 180.00(15)
C11 C12 C21 C22 1.2(3)
C12 C21 C22 C9 1.2(3)
C10 C9 C22 C21 -2.5(3)
C8 C9 C22 C21 -176.41(16)
